data_4306653
loop_
_publ_author_name
'Patricia Marqu\'es-Gallego'
'Hans den Dulk'
'Jaap Brouwer'
'Huub Kooijman'
'Anthony L. Spek'
'Olivier Roubeau'
'Simon J. Teat'
'Jan Reedijk'

_publ_contact_author_address
;   Bijvoet Center for Biomolecular Research
    Crystal and Structural Chemistry
    Utrecht University
    Padualaan 8
    3584 CH Utrecht
    The Netherlands
;
_publ_contact_author_email a.l.spek@chem.uu.nl
_publ_contact_author_fax '+31 30 2533940'
_publ_contact_author_name '   Prof. Dr. A.L. Spek'
_publ_contact_author_phone '+31 30 2532538'
_publ_section_title
;
Synthesis, Crystal Structure, Studies in Solution and Cytotoxicity of Two
New Fluorescent Platinum(II) Compounds Containing Anthracene Derivatives as
a Carrier Ligand
;
_journal_name_full 'Inorganic Chemistry'
_journal_page_first 11171
_journal_page_last 11179
_journal_paper_doi 10.1021/ic8014767
_journal_volume 47
_journal_year 2008
_chemical_compound_source 'see text'
_chemical_formula_moiety 'C22 H15 Cl2 N O Pt'
_chemical_formula_sum 'C22 H15 Cl2 N O Pt'
_chemical_formula_weight 575.33
_chemical_name_systematic ?
_space_group_IT_number 2
_symmetry_cell_setting triclinic
_symmetry_Int_Tables_number 2
_symmetry_space_group_name_Hall '-P 1'
_symmetry_space_group_name_H-M 'P -1'
_atom_sites_solution_hydrogens geom
_atom_sites_solution_primary direct
_atom_sites_solution_secondary difmap
_cell_angle_alpha 100.730(16)
_cell_angle_beta 108.535(16)
_cell_angle_gamma 91.917(18)
_cell_formula_units_Z 2
_cell_length_a 8.3704(10)
_cell_length_b 9.356(2)
_cell_length_c 12.525(3)
_cell_measurement_reflns_used 9498
_cell_measurement_temperature 150
_cell_measurement_theta_max 27.5
_cell_measurement_theta_min 1.0
_cell_volume 909.2(3)
_computing_cell_refinement Denzo
_computing_data_collection Collect
_computing_data_reduction Denzo
_computing_molecular_graphics PLATON
_computing_publication_material 'PLATON (Spek, 2003)'
_computing_structure_refinement 'SHELXL-97 (Sheldrick, 1997)'
_computing_structure_solution DIRDIF
_diffrn_ambient_temperature 150
_diffrn_measured_fraction_theta_full 0.999
_diffrn_measured_fraction_theta_max 0.999
_diffrn_measurement_device_type 'Nonius KappaCCD'
_diffrn_measurement_method 'omega & phi scans'
_diffrn_radiation_monochromator graphite
_diffrn_radiation_probe x-ray
_diffrn_radiation_source 'Rotating Anode'
_diffrn_radiation_type MoK\a
_diffrn_radiation_wavelength 0.71073
_diffrn_reflns_av_R_equivalents 0.0559
_diffrn_reflns_av_sigmaI/netI 0.0448
_diffrn_reflns_limit_h_max 10
_diffrn_reflns_limit_h_min -10
_diffrn_reflns_limit_k_max 12
_diffrn_reflns_limit_k_min -12
_diffrn_reflns_limit_l_max 16
_diffrn_reflns_limit_l_min -16
_diffrn_reflns_number 18292
_diffrn_reflns_reduction_process
;
;
_diffrn_reflns_theta_full 27.41
_diffrn_reflns_theta_max 27.41
_diffrn_reflns_theta_min 1.75
_exptl_absorpt_coefficient_mu 8.023
_exptl_absorpt_correction_T_max 0.671
_exptl_absorpt_correction_T_min 0.551
_exptl_absorpt_correction_type multi-scan
_exptl_absorpt_process_details PLATON/MULABS
_exptl_crystal_colour orange
_exptl_crystal_density_diffrn 2.102
_exptl_crystal_density_method 'Not Measured'
_exptl_crystal_description block
_exptl_crystal_F_000 548
_exptl_crystal_size_max 0.100
_exptl_crystal_size_mid 0.100
_exptl_crystal_size_min 0.050
_refine_diff_density_max 0.919
_refine_diff_density_min -1.130
_refine_diff_density_rms 0.129
_refine_ls_extinction_method none
_refine_ls_goodness_of_fit_ref 1.038
_refine_ls_hydrogen_treatment mixed
_refine_ls_matrix_type full
_refine_ls_number_parameters 250
_refine_ls_number_reflns 4129
_refine_ls_number_restraints 0
_refine_ls_restrained_S_all 1.038
_refine_ls_R_factor_all 0.0283
_refine_ls_R_factor_gt 0.0226
_refine_ls_shift/su_max 0.001
_refine_ls_shift/su_mean 0.000
_refine_ls_structure_factor_coef Fsqd
_refine_ls_weighting_details 'calc w=1/[\s^2^(Fo^2^)+(0.0090P)^2^]         where P=(Fo^2^+2Fc^2^)/3'
_refine_ls_weighting_scheme calc
_refine_ls_wR_factor_gt 0.0434
_refine_ls_wR_factor_ref 0.0450
_reflns_number_gt 3725
_reflns_number_total 4129
_reflns_threshold_expression I>2\s(I)
_cod_data_source_file ic8014767_si_001_2.cif
_cod_data_source_block s3626a
_cod_depositor_comments
;
The following automatic conversions were performed:
'_symmetry_cell_setting' value 'Triclinic' changed to 'triclinic'
according to '/home/saulius/struct/CIF-dictionaries/cif_core.dic'
dictionary named 'cif_core.dic' version 2.4.1 from 2010-06-29.

Automatic conversion script
Id: cif_fix_enum 1527 2010-12-29 10:47:43Z saulius 
;
_cod_database_code 4306653

loop_
_symmetry_equiv_pos_site_id
_symmetry_equiv_pos_as_xyz
1 x,y,z
2 -x,-y,-z

loop_
_atom_site_aniso_label
_atom_site_aniso_U_11
_atom_site_aniso_U_22
_atom_site_aniso_U_33
_atom_site_aniso_U_23
_atom_site_aniso_U_13
_atom_site_aniso_U_12
Pt1 0.0192(1) 0.0153(1) 0.0174(1) 0.0033(1) 0.0064(1) 0.0030(1)
Cl1 0.0286(5) 0.0243(5) 0.0222(4) 0.0085(3) 0.0056(4) 0.0071(4)
Cl2 0.0338(5) 0.0182(4) 0.0280(5) 0.0047(4) 0.0059(4) -0.0030(4)
O10 0.0265(14) 0.0297(14) 0.0314(14) 0.0102(11) 0.0086(12) 0.0146(11)
N1 0.0211(15) 0.0163(14) 0.0171(14) 0.0057(11) 0.0090(12) 0.0043(12)
C2 0.0253(19) 0.0194(18) 0.0203(17) 0.0067(14) 0.0122(15) 0.0069(14)
C3 0.040(2) 0.0204(19) 0.030(2) 0.0081(16) 0.0200(18) 0.0101(16)
C4 0.044(2) 0.0158(19) 0.032(2) 0.0003(15) 0.0179(19) -0.0006(17)
C5 0.028(2) 0.026(2) 0.032(2) -0.0013(16) 0.0107(17) -0.0068(16)
C6 0.0224(19) 0.025(2) 0.0235(19) 0.0055(15) 0.0065(16) 0.0021(15)
C7 0.028(2) 0.0222(19) 0.0202(18) 0.0081(14) 0.0133(16) 0.0071(15)
C8 0.0140(17) 0.0194(18) 0.0221(18) 0.0074(14) 0.0009(14) 0.0034(14)
C9 0.0202(17) 0.0161(17) 0.0149(16) 0.0057(13) 0.0042(14) 0.0036(14)
C11 0.0219(18) 0.0163(17) 0.0152(16) 0.0036(13) 0.0095(14) 0.0023(14)
C12 0.0220(18) 0.0197(18) 0.0174(17) 0.0062(14) 0.0080(15) 0.0010(14)
C13 0.0250(19) 0.027(2) 0.0213(18) 0.0056(15) 0.0066(16) 0.0070(15)
C14 0.0225(19) 0.032(2) 0.026(2) 0.0067(16) 0.0033(16) 0.0012(16)
C15 0.025(2) 0.040(2) 0.0214(19) 0.0031(17) -0.0027(16) -0.0084(18)
C16 0.036(2) 0.027(2) 0.0227(19) -0.0019(16) 0.0076(17) -0.0025(17)
C17 0.027(2) 0.0215(19) 0.0191(18) 0.0025(14) 0.0058(16) -0.0052(15)
C18 0.033(2) 0.0218(19) 0.027(2) -0.0021(15) 0.0137(17) 0.0026(16)
C19 0.029(2) 0.0227(19) 0.0274(19) 0.0028(15) 0.0131(17) 0.0049(16)
C20 0.029(2) 0.035(2) 0.046(3) -0.0151(19) 0.013(2) 0.0077(18)
C21 0.022(2) 0.038(2) 0.047(2) -0.0032(19) 0.0136(19) 0.0085(17)
C22 0.0189(18) 0.029(2) 0.0262(19) 0.0057(16) 0.0076(16) 0.0024(15)
C23 0.0243(19) 0.0263(19) 0.0153(17) 0.0040(14) 0.0058(15) 0.0015(15)
C24 0.0197(18) 0.0220(18) 0.0239(18) 0.0084(14) 0.0096(15) 0.0030(14)

loop_
_atom_site_label
_atom_site_type_symbol
_atom_site_thermal_displace_type
_atom_site_fract_x
_atom_site_fract_y
_atom_site_fract_z
_atom_site_occupancy
_atom_site_U_iso_or_equiv
_atom_site_calc_flag
_atom_site_refinement_flags
Pt1 Pt Uani 0.09982(2) 0.45794(1) 0.37004(1) 1.000 0.0172(1) . .
Cl1 Cl Uani 0.26719(11) 0.39010(9) 0.53513(7) 1.000 0.0251(3) . .
Cl2 Cl Uani -0.03266(11) 0.22473(9) 0.30280(7) 1.000 0.0279(3) . .
O10 O Uani -0.1992(3) 0.7710(3) 0.2619(2) 1.000 0.0286(8) . .
N1 N Uani 0.1917(3) 0.6723(3) 0.4293(2) 1.000 0.0172(8) . .
C2 C Uani 0.0815(4) 0.7683(3) 0.3859(3) 1.000 0.0201(10) . .
C3 C Uani 0.1198(5) 0.9174(4) 0.4244(3) 1.000 0.0275(11) . .
C4 C Uani 0.2739(5) 0.9709(4) 0.5102(3) 1.000 0.0300(11) . .
C5 C Uani 0.3854(5) 0.8728(4) 0.5512(3) 1.000 0.0297(12) . .
C6 C Uani 0.3412(4) 0.7237(4) 0.5093(3) 1.000 0.0238(11) . .
C7 C Uani -0.0801(4) 0.7006(4) 0.2941(3) 1.000 0.0216(11) . .
C8 C Uani -0.0812(4) 0.5421(4) 0.2443(3) 1.000 0.0193(10) . .
C9 C Uani 0.0493(4) 0.5029(3) 0.1987(3) 1.000 0.0171(10) . .
C11 C Uani 0.0459(4) 0.3749(3) 0.1076(3) 1.000 0.0169(10) . .
C12 C Uani -0.1008(4) 0.3183(3) 0.0124(3) 1.000 0.0190(10) . .
C13 C Uani -0.2571(4) 0.3831(4) -0.0124(3) 1.000 0.0245(11) . .
C14 C Uani -0.3960(5) 0.3229(4) -0.1053(3) 1.000 0.0279(11) . .
C15 C Uani -0.3896(5) 0.1941(4) -0.1803(3) 1.000 0.0320(11) . .
C16 C Uani -0.2424(5) 0.1310(4) -0.1638(3) 1.000 0.0302(11) . .
C17 C Uani -0.0930(4) 0.1914(4) -0.0700(3) 1.000 0.0234(11) . .
C18 C Uani 0.0600(5) 0.1322(4) -0.0580(3) 1.000 0.0273(11) . .
C19 C Uani 0.2082(5) 0.1922(4) 0.0304(3) 1.000 0.0257(11) . .
C20 C Uani 0.3658(5) 0.1349(4) 0.0369(3) 1.000 0.0396(14) . .
C21 C Uani 0.5103(5) 0.1941(4) 0.1241(3) 1.000 0.0366(12) . .
C22 C Uani 0.5057(4) 0.3138(4) 0.2102(3) 1.000 0.0247(11) . .
C23 C Uani 0.3580(4) 0.3711(4) 0.2071(3) 1.000 0.0222(11) . .
C24 C Uani 0.2018(4) 0.3147(3) 0.1161(3) 1.000 0.0208(10) . .
H3 H Uiso 0.04230 0.98270 0.39300 1.000 0.0330 calc R
H4 H Uiso 0.30170 1.07300 0.53980 1.000 0.0360 calc R
H5 H Uiso 0.49230 0.90720 0.60810 1.000 0.0360 calc R
H6 H Uiso 0.41870 0.65700 0.53810 1.000 0.0290 calc R
H8 H Uiso -0.192(4) 0.484(3) 0.217(3) 1.000 0.0230 . .
H9 H Uiso 0.141(4) 0.585(3) 0.211(2) 1.000 0.0210 . .
H13 H Uiso -0.26500 0.47070 0.03720 1.000 0.0290 calc R
H14 H Uiso -0.49780 0.36920 -0.11890 1.000 0.0330 calc R
H15 H Uiso -0.48790 0.15090 -0.24270 1.000 0.0380 calc R
H16 H Uiso -0.23880 0.04430 -0.21600 1.000 0.0360 calc R
H18 H Uiso 0.06340 0.04750 -0.11220 1.000 0.0330 calc R
H20 H Uiso 0.37010 0.05420 -0.02040 1.000 0.0470 calc R
H21 H Uiso 0.61450 0.15490 0.12700 1.000 0.0440 calc R
H22 H Uiso 0.60710 0.35450 0.27070 1.000 0.0300 calc R
H23 H Uiso 0.35760 0.45050 0.26660 1.000 0.0270 calc R

loop_
_atom_type_symbol
_atom_type_description
_atom_type_scat_dispersion_real
_atom_type_scat_dispersion_imag
_atom_type_scat_source
Pt Pt -1.7033 8.3905 'International Tables Vol C Tables 4.2.6.8 and 6.1.1.4'
O O 0.0106 0.0060 'International Tables Vol C Tables 4.2.6.8 and 6.1.1.4'
N N 0.0061 0.0033 'International Tables Vol C Tables 4.2.6.8 and 6.1.1.4'
Cl Cl 0.1484 0.1585 'International Tables Vol C Tables 4.2.6.8 and 6.1.1.4'
H H 0.0000 0.0000 'International Tables Vol C Tables 4.2.6.8 and 6.1.1.4'
C C 0.0033 0.0016 'International Tables Vol C Tables 4.2.6.8 and 6.1.1.4'

loop_
_geom_angle_atom_site_label_1
_geom_angle_atom_site_label_2
_geom_angle_atom_site_label_3
_geom_angle
_geom_angle_site_symmetry_1
_geom_angle_site_symmetry_2
_geom_angle_site_symmetry_3
_geom_angle_publ_flag
Cl1 Pt1 Cl2 89.86(4) . . . yes
Cl1 Pt1 N1 93.15(7) . . . yes
Cl1 Pt1 C8 167.13(10) . . . yes
Cl1 Pt1 C9 153.64(10) . . . yes
Cl2 Pt1 N1 173.61(8) . . . yes
Cl2 Pt1 C8 93.21(11) . . . yes
Cl2 Pt1 C9 93.82(9) . . . yes
N1 Pt1 C8 82.64(13) . . . yes
N1 Pt1 C9 85.98(11) . . . yes
C8 Pt1 C9 38.56(13) . . . yes
Pt1 N1 C2 114.5(2) . . . yes
Pt1 N1 C6 125.9(2) . . . yes
C2 N1 C6 119.5(3) . . . yes
N1 C2 C3 121.5(3) . . . yes
N1 C2 C7 115.6(3) . . . yes
C3 C2 C7 123.0(3) . . . no
C2 C3 C4 119.0(4) . . . no
C3 C4 C5 118.8(3) . . . no
C4 C5 C6 120.0(4) . . . no
N1 C6 C5 121.2(3) . . . yes
O10 C7 C2 121.9(3) . . . yes
O10 C7 C8 123.3(3) . . . yes
C2 C7 C8 114.8(3) . . . no
Pt1 C8 C7 106.5(2) . . . yes
Pt1 C8 C9 73.5(2) . . . yes
C7 C8 C9 116.9(3) . . . no
Pt1 C9 C8 67.9(2) . . . yes
Pt1 C9 C11 115.3(2) . . . yes
C8 C9 C11 127.9(3) . . . no
C9 C11 C12 123.1(3) . . . no
C9 C11 C24 116.7(3) . . . no
C12 C11 C24 120.2(3) . . . no
C11 C12 C13 124.5(3) . . . no
C11 C12 C17 119.0(3) . . . no
C13 C12 C17 116.4(3) . . . no
C12 C13 C14 122.1(3) . . . no
C13 C14 C15 120.7(4) . . . no
C14 C15 C16 119.8(4) . . . no
C15 C16 C17 121.7(3) . . . no
C12 C17 C16 119.1(3) . . . no
C12 C17 C18 119.5(3) . . . no
C16 C17 C18 121.4(3) . . . no
C17 C18 C19 122.4(3) . . . no
C18 C19 C20 121.3(3) . . . no
C18 C19 C24 119.1(4) . . . no
C20 C19 C24 119.6(3) . . . no
C19 C20 C21 120.9(3) . . . no
C20 C21 C22 120.2(4) . . . no
C21 C22 C23 120.6(3) . . . no
C22 C23 C24 121.7(3) . . . no
C11 C24 C19 119.7(3) . . . no
C11 C24 C23 123.4(3) . . . no
C19 C24 C23 117.0(3) . . . no
C2 C3 H3 121.00 . . . no
C4 C3 H3 120.00 . . . no
C3 C4 H4 121.00 . . . no
C5 C4 H4 121.00 . . . no
C4 C5 H5 120.00 . . . no
C6 C5 H5 120.00 . . . no
N1 C6 H6 119.00 . . . no
C5 C6 H6 119.00 . . . no
Pt1 C8 H8 112.0(19) . . . no
C7 C8 H8 115.7(19) . . . no
C9 C8 H8 122(2) . . . no
Pt1 C9 H9 103.2(13) . . . no
C8 C9 H9 115.8(17) . . . no
C11 C9 H9 113.7(16) . . . no
C12 C13 H13 119.00 . . . no
C14 C13 H13 119.00 . . . no
C13 C14 H14 120.00 . . . no
C15 C14 H14 120.00 . . . no
C14 C15 H15 120.00 . . . no
C16 C15 H15 120.00 . . . no
C15 C16 H16 119.00 . . . no
C17 C16 H16 119.00 . . . no
C17 C18 H18 119.00 . . . no
C19 C18 H18 119.00 . . . no
C19 C20 H20 120.00 . . . no
C21 C20 H20 120.00 . . . no
C20 C21 H21 120.00 . . . no
C22 C21 H21 120.00 . . . no
C21 C22 H22 120.00 . . . no
C23 C22 H22 120.00 . . . no
C22 C23 H23 119.00 . . . no
C24 C23 H23 119.00 . . . no

loop_
_geom_bond_atom_site_label_1
_geom_bond_atom_site_label_2
_geom_bond_distance
_geom_bond_site_symmetry_1
_geom_bond_site_symmetry_2
_geom_bond_publ_flag
Pt1 Cl1 2.3125(10) . . yes
Pt1 Cl2 2.2934(10) . . yes
Pt1 N1 2.036(3) . . yes
Pt1 C8 2.103(4) . . yes
Pt1 C9 2.175(3) . . yes
O10 C7 1.216(5) . . yes
N1 C2 1.368(4) . . yes
N1 C6 1.336(4) . . yes
C2 C3 1.379(5) . . no
C2 C7 1.495(5) . . no
C3 C4 1.394(6) . . no
C4 C5 1.380(6) . . no
C5 C6 1.388(5) . . no
C7 C8 1.496(5) . . no
C8 C9 1.414(5) . . no
C9 C11 1.485(5) . . no
C11 C12 1.414(5) . . no
C11 C24 1.419(5) . . no
C12 C13 1.429(5) . . no
C12 C17 1.439(5) . . no
C13 C14 1.369(5) . . no
C14 C15 1.397(5) . . no
C15 C16 1.357(6) . . no
C16 C17 1.427(5) . . no
C17 C18 1.388(6) . . no
C18 C19 1.389(5) . . no
C19 C20 1.425(6) . . no
C19 C24 1.432(5) . . no
C20 C21 1.361(5) . . no
C21 C22 1.414(5) . . no
C22 C23 1.356(5) . . no
C23 C24 1.439(5) . . no
C3 H3 0.9500 . . no
C4 H4 0.9500 . . no
C5 H5 0.9500 . . no
C6 H6 0.9500 . . no
C8 H8 0.98(3) . . no
C9 H9 1.02(3) . . no
C13 H13 0.9500 . . no
C14 H14 0.9500 . . no
C15 H15 0.9500 . . no
C16 H16 0.9500 . . no
C18 H18 0.9500 . . no
C20 H20 0.9500 . . no
C21 H21 0.9500 . . no
C22 H22 0.9500 . . no
C23 H23 0.9500 . . no

loop_
_geom_hbond_atom_site_label_D
_geom_hbond_atom_site_label_H
_geom_hbond_atom_site_label_A
_geom_hbond_distance_DH
_geom_hbond_distance_HA
_geom_hbond_distance_DA
_geom_hbond_angle_DHA
_geom_hbond_site_symmetry_A
_geom_hbond_publ_flag
C3 H3 Cl2 0.9500 2.7200 3.586(4) 152.00 1_565 yes
C6 H6 Cl1 0.9500 2.7500 3.256(4) 114.00 . yes
